data_7059762
loop_
_publ_author_name
'Hu, Xiao-Li'
'Wang, Kang'
'Li, Xiao'
'Pan, Qing-Qing'
'Su, Zhong-Min'

_publ_section_title
;
 Two anthracene chromophore based metal--organic frameworks for gas
 adsorption and promising nitro aromatic sensing
;
_journal_issue 29
_journal_name_full 'New Journal of Chemistry'
_journal_page_first 12496
_journal_page_last 12502
_journal_paper_doi 10.1039/D0NJ02753G
_journal_volume 44
_journal_year 2020
_chemical_formula_moiety 'C47 H29 N4 O8 Zn2'
_chemical_formula_sum 'C47 H29 N4 O8 Zn2'
_chemical_formula_weight 908.48
_space_group_crystal_system triclinic
_space_group_IT_number 2
_space_group_name_Hall '-P 1'
_space_group_name_H-M_alt 'P -1'
_atom_sites_solution_hydrogens geom
_audit_creation_date 2019-12-20
_audit_creation_method
;
Olex2 1.3-alpha
(compiled Nov 21 2019 18:26:39 for OlexSys, GUI svn.r6003)
;
_audit_update_record
;
2020-05-26 deposited with the CCDC.	2020-06-19 downloaded from the CCDC.
;
_cell_angle_alpha 75.387(7)
_cell_angle_beta 73.275(7)
_cell_angle_gamma 85.170(7)
_cell_formula_units_Z 2
_cell_length_a 9.797(4)
_cell_length_b 15.252(6)
_cell_length_c 16.948(7)
_cell_measurement_reflns_used 1917
_cell_measurement_temperature 296(2)
_cell_measurement_theta_max 25.127
_cell_measurement_theta_min 1.628
_cell_volume 2346.7(16)
_computing_cell_refinement 'SAINT+ Ver. 2016.5-0 (Bruker-AXS, 2016)'
_computing_data_collection 'APEX3 Ver. 2016.5-0 (Bruker-AXS, 2016)'
_computing_data_reduction 'SAINT+ Ver. 2016.5-0 (Bruker-AXS, 2016)'
_computing_molecular_graphics 'OLEX2 (Dolomanov et al., 2009)'
_computing_publication_material 'OLEX2 (Dolomanov et al., 2009)'
_computing_structure_refinement 'XL (Sheldrick, 2015b)'
_computing_structure_solution 'XT (Sheldrick, 2015a)'
_diffrn_ambient_temperature 296.15
_diffrn_detector 'charge-coupled device (CCD) area detector'
_diffrn_detector_area_resol_mean 7.9
_diffrn_detector_type 'Bruker APEX II'
_diffrn_measured_fraction_theta_full 0.998
_diffrn_measured_fraction_theta_max 0.990
_diffrn_measurement_device 'three-circle diffractometer'
_diffrn_measurement_device_type 'Bruker APEX II Quazar'
_diffrn_measurement_method '0.5\% \w and 0.5\% \f scans'
_diffrn_radiation_collimation 'focusing mirrors'
_diffrn_radiation_detector 'Bruker APEX II'
_diffrn_radiation_monochromator 'mirror optics'
_diffrn_radiation_probe x-ray
_diffrn_radiation_type 'Mo K\a'
_diffrn_radiation_wavelength 0.71073
_diffrn_radiation_xray_symbol K-L~3~
_diffrn_reflns_av_R_equivalents 0.0577
_diffrn_reflns_av_unetI/netI 0.1494
_diffrn_reflns_Laue_measured_fraction_full 0.998
_diffrn_reflns_Laue_measured_fraction_max 0.990
_diffrn_reflns_limit_h_max 12
_diffrn_reflns_limit_h_min -12
_diffrn_reflns_limit_k_max 13
_diffrn_reflns_limit_k_min -19
_diffrn_reflns_limit_l_max 20
_diffrn_reflns_limit_l_min -21
_diffrn_reflns_number 14994
_diffrn_reflns_point_group_measured_fraction_full 0.998
_diffrn_reflns_point_group_measured_fraction_max 0.990
_diffrn_reflns_theta_full 25.242
_diffrn_reflns_theta_max 26.490
_diffrn_reflns_theta_min 1.650
_diffrn_source 'microfocus sealed X-ray tube'
_diffrn_source_current 35.0
_diffrn_source_power 1.575
_diffrn_source_type 'Incoatec I\ms'
_diffrn_source_voltage 45.0
_exptl_absorpt_coefficient_mu 1.075
_exptl_absorpt_correction_T_max 0.87
_exptl_absorpt_correction_T_min 0.86
_exptl_absorpt_correction_type multi-scan
_exptl_absorpt_process_details
;
SADABS-2016/2 (Krause et al., 2015) was used for absorption correction.
;
_exptl_crystal_colour green
_exptl_crystal_colour_primary green
_exptl_crystal_density_diffrn 1.286
_exptl_crystal_density_method 'not measured'
_exptl_crystal_description block
_exptl_crystal_F_000 926
_exptl_crystal_size_max 0.23
_exptl_crystal_size_mid 0.21
_exptl_crystal_size_min 0.2
_refine_diff_density_max 0.977
_refine_diff_density_min -0.855
_refine_diff_density_rms 0.122
_refine_ls_extinction_method none
_refine_ls_goodness_of_fit_ref 0.871
_refine_ls_hydrogen_treatment constr
_refine_ls_matrix_type full
_refine_ls_number_parameters 528
_refine_ls_number_reflns 9632
_refine_ls_number_restraints 55
_refine_ls_restrained_S_all 0.900
_refine_ls_R_factor_all 0.1374
_refine_ls_R_factor_gt 0.0765
_refine_ls_shift/su_max 0.001
_refine_ls_shift/su_mean 0.000
_refine_ls_structure_factor_coef Fsqd
_refine_ls_weighting_details 'w=1/[\s^2^(Fo^2^)+(0.1204P)^2^] where P=(Fo^2^+2Fc^2^)/3'
_refine_ls_weighting_scheme calc
_refine_ls_wR_factor_gt 0.1928
_refine_ls_wR_factor_ref 0.2153
_reflns_Friedel_coverage 0.000
_reflns_number_gt 4654
_reflns_number_total 9632
_reflns_threshold_expression 'I > 2\s(I)'
_cod_data_source_file d0nj02753g2.cif
_cod_data_source_block 1
_cod_depositor_comments
;Adding full bibliography for 7059762--7059763.cif.

 Adding full bibliography for 7059762--7059763.cif.
;
_cod_original_cell_volume 2346.5(16)
_cod_database_code 7059762
_shelx_shelxl_version_number 2018/3
_shelx_space_group_comment
;
The symmetry employed for this shelxl refinement is uniquely defined
by the following loop, which should always be used as a source of
symmetry information in preference to the above space-group names.
They are only intended as comments.
;
_shelx_estimated_absorpt_t_max 0.814
_shelx_estimated_absorpt_t_min 0.790
_olex2_refinement_description
;
1. Fixed Uiso
 At 1 times of:
  All C(H) groups
2. Restrained distances
 O4-O9_$1
 3.1 with sigma of 0.02
3. Restrained planarity
 N3, C36, N4, C37, C38
 with sigma of 0.1
 C40, C41, C42, C43, C44, C45
 with sigma of 0.1
4. Rigid bond restraints
 N3, C36, N4, C37, C38
 with sigma for 1-2 distances of 0.01 and sigma for 1-3 distances of 0.01
 C40, C41, C42, C43, C44, C45
 with sigma for 1-2 distances of 0.01 and sigma for 1-3 distances of 0.01
 Zn2, N3
 with sigma for 1-2 distances of 0.001 and sigma for 1-3 distances of 0.001
 Zn2, O9
 with sigma for 1-2 distances of 0.001 and sigma for 1-3 distances of 0.001
 C39, C40
 with sigma for 1-2 distances of 0.001 and sigma for 1-3 distances of 0.001
 O4, O9
 with sigma for 1-2 distances of 0.001 and sigma for 1-3 distances of 0.001
5. Uiso/Uaniso restraints and constraints
C37 \\sim C38 \\sim N4: within 3.8A with sigma of 0.01 and sigma for terminal
atoms of 0.02 within 3.8A
Uanis(O1) \\sim Ueq: with sigma of 0.005 and sigma for terminal atoms of 0.01
6.a :
 N3(C36,N4,C37,C38,C39), C40(C41,C42,C43,C44,C45)
6.b Aromatic/amide H refined with riding coordinates:
 C2(H2), C3(H3), C5(H5), C6(H6), C8(H8), C10(H10), C12(H12), C14(H14),
 C15(H15), C17(H17), C18(H18), C20(H20), C21(H21), C23(H23), C24(H24), C32(H32),
  C33(H33), C34(H34), C35(H35), C51(H51), C52(H52), C53(H53), C36(H36),
 C37(H37), C38(H38), C41(H41), C42(H42), C43(H43), C44(H44)
;
_olex2_submission_special_instructions 'No special instructions were received'

loop_
_space_group_symop_operation_xyz
'x, y, z'
'-x, -y, -z'

loop_
_atom_site_label
_atom_site_type_symbol
_atom_site_fract_x
_atom_site_fract_y
_atom_site_fract_z
_atom_site_U_iso_or_equiv
_atom_site_adp_type
_atom_site_occupancy
_atom_site_site_symmetry_order
_atom_site_calc_flag
_atom_site_refinement_flags_posn
_atom_site_refinement_flags_adp
_atom_site_refinement_flags_occupancy
_atom_site_disorder_assembly
_atom_site_disorder_group
Zn1 Zn -0.13257(7) -0.18666(5) -0.45018(4) 0.0355(2) Uani 1 1 d . . . . .
Zn2 Zn -0.05873(7) 0.00762(5) -0.40608(5) 0.0465(3) Uani 1 1 d . U . . .
C1 C 0.2209(6) -0.2617(4) -0.6309(3) 0.0384(15) Uani 1 1 d . . . . .
C2 C 0.3285(7) -0.2228(4) -0.7003(4) 0.0505(18) Uani 1 1 d . . . . .
H2 H 0.343736 -0.160864 -0.712647 0.050 Uiso 1 1 calc R U . . .
C3 C 0.4150(7) -0.2746(4) -0.7525(4) 0.0511(18) Uani 1 1 d . . . . .
H3 H 0.488502 -0.247155 -0.798533 0.051 Uiso 1 1 calc R U . . .
C4 C 0.3930(6) -0.3653(4) -0.7368(4) 0.0420(16) Uani 1 1 d . . . . .
C5 C 0.2821(6) -0.4047(4) -0.6665(4) 0.0418(16) Uani 1 1 d . . . . .
H5 H 0.265258 -0.466320 -0.655050 0.042 Uiso 1 1 calc R U . . .
C6 C 0.1977(7) -0.3535(4) -0.6142(4) 0.0472(17) Uani 1 1 d . . . . .
H6 H 0.124957 -0.380791 -0.567599 0.047 Uiso 1 1 calc R U . . .
C7 C 0.4863(6) -0.4206(4) -0.7913(3) 0.0350(14) Uani 1 1 d . . . . .
C8 C 0.5331(7) -0.3878(4) -0.8784(4) 0.0451(17) Uani 1 1 d . . . . .
H8 H 0.503477 -0.330387 -0.902661 0.045 Uiso 1 1 calc R U . . .
C9 C 0.6226(6) -0.4381(4) -0.9304(3) 0.0385(15) Uani 1 1 d . . . . .
C10 C 0.6682(7) -0.5215(4) -0.8935(4) 0.0446(17) Uani 1 1 d . . . . .
H10 H 0.732123 -0.554531 -0.927595 0.045 Uiso 1 1 calc R U . . .
C11 C 0.6217(6) -0.5586(4) -0.8063(3) 0.0347(14) Uani 1 1 d . . . . .
C12 C 0.5314(6) -0.5074(4) -0.7565(3) 0.0343(14) Uani 1 1 d . . . . .
H12 H 0.499495 -0.531181 -0.698221 0.034 Uiso 1 1 calc R U . . .
C13 C 0.6678(6) -0.4030(4) -1.0243(3) 0.0367(15) Uani 1 1 d . . . . .
C14 C 0.6790(9) -0.3123(5) -1.0619(4) 0.062(2) Uani 1 1 d . . . . .
H14 H 0.654614 -0.270971 -1.027901 0.062 Uiso 1 1 calc R U . . .
C15 C 0.7246(8) -0.2807(4) -1.1476(4) 0.055(2) Uani 1 1 d . . . . .
H15 H 0.733904 -0.218627 -1.170902 0.055 Uiso 1 1 calc R U . . .
C16 C 0.7568(6) -0.3388(4) -1.1997(3) 0.0327(13) Uani 1 1 d . . . . .
C17 C 0.7405(7) -0.4302(4) -1.1632(4) 0.0456(17) Uani 1 1 d . . . . .
H17 H 0.759386 -0.470899 -1.197821 0.046 Uiso 1 1 calc R U . . .
C18 C 0.6973(7) -0.4621(4) -1.0775(4) 0.0507(18) Uani 1 1 d . . . . .
H18 H 0.687485 -0.524164 -1.054346 0.051 Uiso 1 1 calc R U . . .
C19 C 0.6722(6) -0.6487(4) -0.7681(3) 0.0387(15) Uani 1 1 d . . . . .
C20 C 0.8125(6) -0.6741(4) -0.7850(4) 0.0459(17) Uani 1 1 d . . . . .
H20 H 0.879457 -0.635525 -0.826799 0.046 Uiso 1 1 calc R U . . .
C21 C 0.8573(7) -0.7541(4) -0.7426(4) 0.0458(17) Uani 1 1 d . . . . .
H21 H 0.954123 -0.768364 -0.754601 0.046 Uiso 1 1 calc R U . . .
C22 C 0.7609(6) -0.8145(4) -0.6819(3) 0.0375(15) Uani 1 1 d . . . . .
C23 C 0.6180(6) -0.7924(4) -0.6669(4) 0.0411(15) Uani 1 1 d . . . . .
H23 H 0.550895 -0.833038 -0.627905 0.041 Uiso 1 1 calc R U . . .
C24 C 0.5737(7) -0.7106(4) -0.7094(4) 0.0438(16) Uani 1 1 d . . . . .
H24 H 0.476893 -0.696486 -0.698715 0.044 Uiso 1 1 calc R U . . .
C25 C 0.1309(7) -0.2065(4) -0.5760(4) 0.0431(16) Uani 1 1 d . . . . .
C26 C 0.8105(7) -0.8989(4) -0.6318(4) 0.0458(17) Uani 1 1 d . . . . .
C27 C 0.8007(6) -0.3090(4) -1.2949(3) 0.0348(14) Uani 1 1 d . . . . .
C29 C -0.4564(7) -0.4131(5) -0.5082(4) 0.0423(15) Uani 1 1 d . . . . .
C30 C -0.3556(7) -0.4754(5) -0.5423(4) 0.0487(17) Uani 1 1 d . . . . .
C31 C -0.4014(7) -0.5637(5) -0.5334(4) 0.0463(16) Uani 1 1 d . . . . .
C32 C -0.2996(8) -0.6283(5) -0.5682(4) 0.0533(18) Uani 1 1 d . . . . .
H32 H -0.327601 -0.686496 -0.563749 0.053 Uiso 1 1 calc R U . . .
C33 C -0.1665(8) -0.6029(6) -0.6065(5) 0.059(2) Uani 1 1 d . . . . .
H33 H -0.100418 -0.644590 -0.627659 0.059 Uiso 1 1 calc R U . . .
C34 C -0.1226(8) -0.5165(6) -0.6160(5) 0.068(2) Uani 1 1 d . . . . .
H34 H -0.028536 -0.501193 -0.645212 0.068 Uiso 1 1 calc R U . . .
C35 C -0.2112(7) -0.4532(6) -0.5843(5) 0.060(2) Uani 1 1 d . . . . .
H35 H -0.177887 -0.395971 -0.590038 0.060 Uiso 1 1 calc R U . . .
C51 C -0.3623(9) -0.1848(5) -0.5467(5) 0.065(2) Uani 1 1 d . . . . .
H51 H -0.362325 -0.122833 -0.570580 0.065 Uiso 1 1 calc R U . . .
C52 C -0.4360(10) -0.2452(6) -0.5617(6) 0.076(3) Uani 1 1 d . . . . .
H52 H -0.495260 -0.233674 -0.597346 0.076 Uiso 1 1 calc R U . . .
C53 C -0.3183(6) -0.3118(4) -0.4737(4) 0.0406(15) Uani 1 1 d . . . . .
H53 H -0.282743 -0.357402 -0.436637 0.041 Uiso 1 1 calc R U . . .
N1 N -0.2860(6) -0.2274(4) -0.4907(3) 0.0465(14) Uani 1 1 d . . . . .
N2 N -0.4073(6) -0.3265(4) -0.5147(3) 0.0476(14) Uani 1 1 d . . . . .
O1 O 0.1606(6) -0.1260(4) -0.5910(4) 0.099(2) Uani 1 1 d . U . . .
O2 O 0.0311(4) -0.2430(3) -0.5163(3) 0.0527(13) Uani 1 1 d . . . . .
O3 O 0.9428(4) -0.9077(3) -0.6413(3) 0.0598(14) Uani 1 1 d . . . . .
O4 O 0.7209(4) -0.9551(3) -0.5823(3) 0.0608(14) Uani 1 1 d D . . . .
O5 O 0.8103(5) -0.2232(3) -1.3265(2) 0.0463(11) Uani 1 1 d . . . . .
O6 O 0.8245(5) -0.3642(3) -1.3382(2) 0.0497(12) Uani 1 1 d . . . . .
O7 O -0.2458(5) -0.0502(3) -0.3090(3) 0.0626(14) Uani 1 1 d . . . . .
O9 O -0.1131(4) -0.0564(3) -0.4870(2) 0.0408(8) Uani 1 1 d . U . . .
N3 N -0.0122(11) 0.0604(7) -0.2991(6) 0.150(4) Uani 1 1 d G U . . .
C36 C -0.0503(11) 0.0127(6) -0.2144(6) 0.189(7) Uani 1 1 d G U . . .
H36 H -0.106685 -0.038629 -0.191704 0.189 Uiso 1 1 calc R U . . .
N4 N 0.0110(10) 0.0555(7) -0.1695(5) 0.245(6) Uani 1 1 d G U . . .
C37 C 0.0870(14) 0.1296(8) -0.2266(7) 0.244(6) Uani 1 1 d G U . . .
H37 H 0.138261 0.169908 -0.213494 0.244 Uiso 1 1 calc R U . . .
C38 C 0.0727(14) 0.1326(8) -0.3067(6) 0.245(6) Uani 1 1 d G U . . .
H38 H 0.112732 0.175249 -0.356453 0.245 Uiso 1 1 calc R U . . .
C39 C 0.0030(17) 0.0277(11) -0.0813(7) 0.250(12) Uani 1 1 d G U . . .
C40 C -0.0859(16) 0.0758(10) -0.0302(7) 0.258(12) Uani 1 1 d G U . . .
C41 C -0.1812(16) 0.1491(10) -0.0591(8) 0.248(11) Uani 1 1 d G U . . .
H41 H -0.178554 0.166958 -0.116230 0.248 Uiso 1 1 calc R U . . .
C42 C -0.2806(17) 0.1942(9) 0.0024(10) 0.296(14) Uani 1 1 d G U . . .
H42 H -0.340682 0.240449 -0.015904 0.296 Uiso 1 1 calc R U . . .
C43 C -0.2848(16) 0.1659(10) 0.0928(10) 0.276(13) Uani 1 1 d G U . . .
H43 H -0.347571 0.194356 0.131662 0.276 Uiso 1 1 calc R U . . .
C44 C -0.1895(17) 0.0927(10) 0.1218(7) 0.265(12) Uani 1 1 d G U . . .
H44 H -0.192101 0.074897 0.178929 0.265 Uiso 1 1 calc R U . . .
C45 C -0.0901(17) 0.0476(10) 0.0603(8) 0.227(9) Uani 1 1 d G U . . .

loop_
_atom_site_aniso_label
_atom_site_aniso_U_11
_atom_site_aniso_U_22
_atom_site_aniso_U_33
_atom_site_aniso_U_23
_atom_site_aniso_U_13
_atom_site_aniso_U_12
Zn1 0.0369(4) 0.0293(4) 0.0294(4) -0.0051(3) 0.0043(3) 0.0058(3)
Zn2 0.0358(4) 0.0327(5) 0.0577(5) 0.0095(4) -0.0114(3) 0.0049(3)
C1 0.046(3) 0.037(4) 0.025(3) -0.015(3) 0.005(3) 0.007(3)
C2 0.062(4) 0.022(3) 0.047(4) -0.013(3) 0.020(3) 0.001(3)
C3 0.057(4) 0.035(4) 0.042(4) -0.008(3) 0.015(3) 0.004(3)
C4 0.048(4) 0.033(4) 0.030(3) -0.003(3) 0.004(3) 0.021(3)
C5 0.050(4) 0.029(3) 0.036(3) -0.013(3) 0.003(3) 0.016(3)
C6 0.050(4) 0.039(4) 0.036(3) -0.014(3) 0.013(3) 0.014(3)
C7 0.038(3) 0.043(4) 0.023(3) -0.015(3) -0.008(2) 0.019(3)
C8 0.060(4) 0.033(4) 0.030(3) -0.004(3) -0.003(3) 0.024(3)
C9 0.043(3) 0.036(4) 0.026(3) -0.006(3) 0.000(3) 0.015(3)
C10 0.055(4) 0.036(4) 0.032(3) -0.010(3) 0.000(3) 0.020(3)
C11 0.042(3) 0.031(3) 0.024(3) -0.009(2) -0.003(2) 0.016(3)
C12 0.045(3) 0.034(3) 0.022(3) -0.011(2) -0.007(2) 0.014(3)
C13 0.048(3) 0.037(4) 0.022(3) -0.014(3) -0.005(3) 0.019(3)
C14 0.116(6) 0.035(4) 0.022(3) -0.008(3) -0.001(4) 0.017(4)
C15 0.095(5) 0.023(3) 0.034(3) -0.001(3) -0.005(4) 0.008(4)
C16 0.039(3) 0.037(4) 0.020(3) -0.012(3) -0.003(2) 0.008(3)
C17 0.072(4) 0.038(4) 0.023(3) -0.012(3) -0.008(3) 0.014(3)
C18 0.071(5) 0.032(4) 0.034(3) -0.004(3) 0.001(3) 0.013(3)
C19 0.045(3) 0.036(4) 0.026(3) -0.006(3) -0.003(3) 0.017(3)
C20 0.040(3) 0.042(4) 0.035(3) 0.000(3) 0.009(3) 0.018(3)
C21 0.039(3) 0.039(4) 0.044(4) 0.002(3) -0.004(3) 0.018(3)
C22 0.031(3) 0.037(4) 0.033(3) -0.003(3) 0.000(2) 0.020(3)
C23 0.041(3) 0.034(4) 0.036(3) 0.001(3) -0.003(3) 0.009(3)
C24 0.041(3) 0.046(4) 0.040(3) -0.010(3) -0.010(3) 0.021(3)
C25 0.046(4) 0.031(4) 0.043(4) -0.017(3) 0.007(3) 0.004(3)
C26 0.037(3) 0.039(4) 0.048(4) 0.001(3) -0.004(3) 0.012(3)
C27 0.029(3) 0.040(4) 0.025(3) -0.003(3) 0.005(2) 0.002(3)
C29 0.050(4) 0.043(4) 0.042(3) -0.020(3) -0.019(3) 0.007(3)
C30 0.048(4) 0.049(5) 0.051(4) -0.015(3) -0.016(3) 0.006(3)
C31 0.058(4) 0.047(4) 0.042(4) -0.021(3) -0.021(3) 0.012(3)
C32 0.057(4) 0.050(5) 0.061(4) -0.025(4) -0.024(4) 0.021(4)
C33 0.058(5) 0.062(5) 0.061(5) -0.029(4) -0.013(4) 0.018(4)
C34 0.051(4) 0.084(7) 0.067(5) -0.034(5) 0.000(4) 0.000(4)
C35 0.048(4) 0.060(5) 0.066(5) -0.019(4) -0.005(4) 0.005(4)
C51 0.095(6) 0.043(5) 0.065(5) -0.003(4) -0.044(5) 0.010(4)
C52 0.101(7) 0.050(5) 0.094(6) -0.008(5) -0.063(6) 0.007(5)
C53 0.047(4) 0.038(4) 0.033(3) -0.009(3) -0.006(3) 0.005(3)
N1 0.052(3) 0.035(3) 0.046(3) -0.010(3) -0.003(3) 0.002(3)
N2 0.051(3) 0.043(4) 0.050(3) -0.011(3) -0.017(3) 0.005(3)
O1 0.091(3) 0.071(3) 0.106(4) -0.053(3) 0.050(3) -0.012(3)
O2 0.049(3) 0.041(3) 0.043(2) -0.006(2) 0.016(2) 0.019(2)
O3 0.037(2) 0.060(3) 0.059(3) 0.020(2) -0.010(2) 0.015(2)
O4 0.041(3) 0.043(3) 0.078(3) 0.016(3) -0.012(2) 0.005(2)
O5 0.061(3) 0.031(3) 0.035(2) -0.0002(19) -0.001(2) 0.000(2)
O6 0.067(3) 0.048(3) 0.023(2) -0.014(2) 0.004(2) 0.017(2)
O7 0.063(3) 0.047(3) 0.062(3) -0.014(2) 0.008(2) -0.005(2)
O9 0.029(2) 0.030(2) 0.046(2) 0.0105(15) -0.0009(17) 0.0040(17)
N3 0.203(11) 0.161(11) 0.113(6) -0.054(6) -0.067(8) -0.009(8)
C36 0.254(19) 0.211(17) 0.122(9) 0.000(9) -0.110(12) -0.023(12)
N4 0.287(13) 0.336(17) 0.122(7) -0.027(9) -0.059(9) -0.133(11)
C37 0.286(13) 0.339(17) 0.119(8) -0.028(9) -0.058(9) -0.141(11)
C38 0.281(13) 0.332(16) 0.135(8) -0.026(9) -0.062(10) -0.148(11)
C39 0.30(3) 0.31(3) 0.089(10) -0.022(12) -0.042(13) 0.15(2)
C40 0.27(2) 0.30(3) 0.114(9) -0.012(13) 0.014(13) 0.112(16)
C41 0.23(2) 0.28(3) 0.212(16) -0.059(16) -0.052(16) 0.096(16)
C42 0.30(3) 0.41(4) 0.27(2) -0.20(2) -0.14(2) 0.16(2)
C43 0.40(3) 0.26(3) 0.269(19) -0.19(2) -0.18(2) 0.11(2)
C44 0.39(3) 0.23(2) 0.197(14) -0.139(17) -0.071(17) 0.112(19)
C45 0.32(3) 0.23(2) 0.116(10) -0.064(12) -0.034(14) 0.057(16)

loop_
_atom_type_symbol
_atom_type_description
_atom_type_scat_dispersion_real
_atom_type_scat_dispersion_imag
_atom_type_scat_source
C C 0.0033 0.0016 'International Tables Vol C Tables 4.2.6.8 and 6.1.1.4'
H H 0.0000 0.0000 'International Tables Vol C Tables 4.2.6.8 and 6.1.1.4'
N N 0.0061 0.0033 'International Tables Vol C Tables 4.2.6.8 and 6.1.1.4'
O O 0.0106 0.0060 'International Tables Vol C Tables 4.2.6.8 and 6.1.1.4'
Zn Zn 0.2839 1.4301 'International Tables Vol C Tables 4.2.6.8 and 6.1.1.4'

loop_
_geom_angle_atom_site_label_1
_geom_angle_atom_site_label_2
_geom_angle_atom_site_label_3
_geom_angle
_geom_angle_site_symmetry_1
_geom_angle_site_symmetry_3
_geom_angle_publ_flag
O2 Zn1 N1 98.6(2) . . ?
O2 Zn1 O5 120.92(18) . 1_456 ?
O5 Zn1 N1 107.4(2) 1_456 . ?
O9 Zn1 N1 110.48(19) . . ?
O9 Zn1 O2 108.96(17) . . ?
O9 Zn1 O5 109.68(18) . 1_456 ?
O1 Zn2 Zn2 106.59(19) 2_554 2_554 ?
O1 Zn2 O7 86.4(2) 2_554 . ?
O1 Zn2 O9 95.37(19) 2_554 2_554 ?
O1 Zn2 O9 109.5(2) 2_554 . ?
O1 Zn2 N3 74.9(3) 2_554 . ?
O3 Zn2 Zn2 96.18(15) 2_644 2_554 ?
O3 Zn2 O1 153.2(3) 2_644 2_554 ?
O3 Zn2 O7 89.50(19) 2_644 . ?
O3 Zn2 O9 92.47(16) 2_644 2_554 ?
O3 Zn2 O9 96.8(2) 2_644 . ?
O3 Zn2 N3 78.3(3) 2_644 . ?
O7 Zn2 Zn2 130.37(15) . 2_554 ?
O7 Zn2 N3 84.6(3) . . ?
O9 Zn2 Zn2 42.19(10) . 2_554 ?
O9 Zn2 Zn2 41.34(12) 2_554 2_554 ?
O9 Zn2 O7 171.66(19) 2_554 . ?
O9 Zn2 O7 88.19(18) . . ?
O9 Zn2 O9 83.53(17) . 2_554 ?
O9 Zn2 N3 103.7(3) 2_554 . ?
O9 Zn2 N3 171.3(3) . . ?
N3 Zn2 Zn2 144.8(3) . 2_554 ?
C2 C1 C6 118.9(5) . . ?
C2 C1 C25 120.6(6) . . ?
C6 C1 C25 120.5(5) . . ?
C1 C2 H2 119.5 . . ?
C1 C2 C3 121.1(6) . . ?
C3 C2 H2 119.5 . . ?
C2 C3 H3 119.7 . . ?
C4 C3 C2 120.6(6) . . ?
C4 C3 H3 119.7 . . ?
C3 C4 C5 118.3(5) . . ?
C3 C4 C7 120.6(5) . . ?
C5 C4 C7 121.1(6) . . ?
C4 C5 H5 119.5 . . ?
C6 C5 C4 121.1(6) . . ?
C6 C5 H5 119.5 . . ?
C1 C6 H6 120.0 . . ?
C5 C6 C1 120.1(6) . . ?
C5 C6 H6 120.0 . . ?
C8 C7 C4 121.1(5) . . ?
C8 C7 C12 117.9(5) . . ?
C12 C7 C4 121.0(5) . . ?
C7 C8 H8 119.0 . . ?
C7 C8 C9 121.9(5) . . ?
C9 C8 H8 119.0 . . ?
C8 C9 C13 121.2(5) . . ?
C10 C9 C8 118.3(5) . . ?
C10 C9 C13 120.5(5) . . ?
C9 C10 H10 119.0 . . ?
C9 C10 C11 122.0(5) . . ?
C11 C10 H10 119.0 . . ?
C10 C11 C19 121.0(5) . . ?
C12 C11 C10 118.2(5) . . ?
C12 C11 C19 120.8(5) . . ?
C7 C12 H12 119.2 . . ?
C11 C12 C7 121.6(5) . . ?
C11 C12 H12 119.2 . . ?
C14 C13 C9 122.2(5) . . ?
C14 C13 C18 117.1(5) . . ?
C18 C13 C9 120.6(6) . . ?
C13 C14 H14 119.0 . . ?
C15 C14 C13 122.0(6) . . ?
C15 C14 H14 119.0 . . ?
C14 C15 H15 119.6 . . ?
C14 C15 C16 120.7(6) . . ?
C16 C15 H15 119.6 . . ?
C15 C16 C17 118.2(5) . . ?
C15 C16 C27 123.9(6) . . ?
C17 C16 C27 117.9(5) . . ?
C16 C17 H17 119.4 . . ?
C18 C17 C16 121.2(6) . . ?
C18 C17 H17 119.4 . . ?
C13 C18 H18 119.7 . . ?
C17 C18 C13 120.7(6) . . ?
C17 C18 H18 119.7 . . ?
C20 C19 C11 123.3(5) . . ?
C20 C19 C24 117.6(5) . . ?
C24 C19 C11 119.1(5) . . ?
C19 C20 H20 119.0 . . ?
C21 C20 C19 121.9(6) . . ?
C21 C20 H20 119.0 . . ?
C20 C21 H21 119.6 . . ?
C20 C21 C22 120.9(6) . . ?
C22 C21 H21 119.6 . . ?
C21 C22 C26 120.8(5) . . ?
C23 C22 C21 118.2(5) . . ?
C23 C22 C26 121.0(5) . . ?
C22 C23 H23 119.8 . . ?
C22 C23 C24 120.5(6) . . ?
C24 C23 H23 119.8 . . ?
C19 C24 H24 119.6 . . ?
C23 C24 C19 120.8(6) . . ?
C23 C24 H24 119.6 . . ?
O1 C25 C1 118.0(6) . . ?
O1 C25 O2 123.2(6) . . ?
O2 C25 C1 118.8(6) . . ?
O3 C26 C22 116.7(5) . . ?
O4 C26 C22 119.1(5) . . ?
O4 C26 O3 124.3(6) . . ?
O5 C27 C16 116.0(5) . . ?
O6 C27 C16 120.9(5) . . ?
O6 C27 O5 123.0(5) . . ?
C31 C29 C30 122.0(6) 2_444 . ?
C31 C29 N2 120.4(6) 2_444 . ?
N2 C29 C30 117.5(6) . . ?
C31 C30 C29 118.4(6) . . ?
C31 C30 C35 118.8(7) . . ?
C35 C30 C29 122.8(7) . . ?
C29 C31 C30 119.5(6) 2_444 . ?
C29 C31 C32 121.4(7) 2_444 . ?
C30 C31 C32 119.1(7) . . ?
C31 C32 H32 120.6 . . ?
C33 C32 C31 118.8(8) . . ?
C33 C32 H32 120.6 . . ?
C32 C33 H33 119.0 . . ?
C32 C33 C34 122.0(7) . . ?
C34 C33 H33 119.0 . . ?
C33 C34 H34 118.8 . . ?
C35 C34 C33 122.4(7) . . ?
C35 C34 H34 118.8 . . ?
C30 C35 H35 120.6 . . ?
C34 C35 C30 118.9(8) . . ?
C34 C35 H35 120.6 . . ?
C52 C51 H51 124.9 . . ?
C52 C51 N1 110.2(7) . . ?
N1 C51 H51 124.9 . . ?
C51 C52 H52 126.9 . . ?
C51 C52 N2 106.1(7) . . ?
N2 C52 H52 126.9 . . ?
N1 C53 H53 123.6 . . ?
N1 C53 N2 112.9(6) . . ?
N2 C53 H53 123.6 . . ?
C51 N1 Zn1 133.8(5) . . ?
C53 N1 Zn1 121.7(5) . . ?
C53 N1 C51 103.9(6) . . ?
C52 N2 C29 129.4(6) . . ?
C53 N2 C29 123.8(6) . . ?
C53 N2 C52 106.8(6) . . ?
C25 O1 Zn2 138.1(5) . 2_554 ?
C25 O2 Zn1 128.9(4) . . ?
C26 O3 Zn2 131.7(4) . 2_644 ?
C27 O5 Zn1 115.1(4) . 1_654 ?
Zn1 O9 Zn2 116.14(19) . 2_554 ?
Zn1 O9 Zn2 116.74(18) . . ?
Zn2 O9 Zn2 96.47(17) . 2_554 ?
C36 N3 Zn2 122.6(6) . . ?
C38 N3 Zn2 128.7(6) . . ?
C38 N3 C36 108.0 . . ?
N3 C36 H36 126.0 . . ?
N3 C36 N4 108.0 . . ?
N4 C36 H36 126.0 . . ?
C36 N4 C39 126.8 . . ?
C37 N4 C36 108.0 . . ?
C37 N4 C39 125.2 . . ?
N4 C37 H37 126.0 . . ?
C38 C37 N4 108.0 . . ?
C38 C37 H37 126.0 . . ?
N3 C38 C37 108.0 . . ?
N3 C38 H38 126.0 . . ?
C37 C38 H38 126.0 . . ?
C40 C39 N4 116.7(10) . . ?
C40 C39 C45 129.2(12) . 2 ?
C45 C39 N4 114.0(12) 2 . ?
C39 C40 C41 123.9(11) . . ?
C39 C40 C45 116.0(11) . . ?
C41 C40 C45 120.0 . . ?
C40 C41 H41 120.0 . . ?
C42 C41 C40 120.0 . . ?
C42 C41 H41 120.0 . . ?
C41 C42 H42 120.0 . . ?
C41 C42 C43 120.0 . . ?
C43 C42 H42 120.0 . . ?
C42 C43 H43 120.0 . . ?
C42 C43 C44 120.0 . . ?
C44 C43 H43 120.0 . . ?
C43 C44 H44 120.0 . . ?
C45 C44 C43 120.0 . . ?
C45 C44 H44 120.0 . . ?
C39 C45 C40 114.7(13) 2 . ?
C39 C45 C44 125.0(13) 2 . ?
C44 C45 C40 120.0 . . ?

loop_
_geom_bond_atom_site_label_1
_geom_bond_atom_site_label_2
_geom_bond_distance
_geom_bond_site_symmetry_2
_geom_bond_publ_flag
Zn1 N1 2.021(6) . ?
Zn1 O2 1.945(4) . ?
Zn1 O5 1.951(4) 1_456 ?
Zn1 O9 1.934(4) . ?
Zn2 Zn2 3.120(2) 2_554 ?
Zn2 O1 1.984(6) 2_554 ?
Zn2 O3 1.969(4) 2_644 ?
Zn2 O7 2.156(5) . ?
Zn2 O9 2.109(4) 2_554 ?
Zn2 O9 2.074(5) . ?
Zn2 N3 2.327(8) . ?
C1 C2 1.374(8) . ?
C1 C6 1.382(8) . ?
C1 C25 1.466(8) . ?
C2 H2 0.9300 . ?
C2 C3 1.389(8) . ?
C3 H3 0.9300 . ?
C3 C4 1.365(9) . ?
C4 C5 1.400(8) . ?
C4 C7 1.476(8) . ?
C5 H5 0.9300 . ?
C5 C6 1.378(8) . ?
C6 H6 0.9300 . ?
C7 C8 1.384(8) . ?
C7 C12 1.398(8) . ?
C8 H8 0.9300 . ?
C8 C9 1.385(8) . ?
C9 C10 1.369(8) . ?
C9 C13 1.490(7) . ?
C10 H10 0.9300 . ?
C10 C11 1.394(8) . ?
C11 C12 1.375(7) . ?
C11 C19 1.475(7) . ?
C12 H12 0.9300 . ?
C13 C14 1.369(8) . ?
C13 C18 1.388(8) . ?
C14 H14 0.9300 . ?
C14 C15 1.360(8) . ?
C15 H15 0.9300 . ?
C15 C16 1.361(8) . ?
C16 C17 1.377(8) . ?
C16 C27 1.503(7) . ?
C17 H17 0.9300 . ?
C17 C18 1.360(8) . ?
C18 H18 0.9300 . ?
C19 C20 1.364(8) . ?
C19 C24 1.392(9) . ?
C20 H20 0.9300 . ?
C20 C21 1.359(8) . ?
C21 H21 0.9300 . ?
C21 C22 1.382(8) . ?
C22 C23 1.377(8) . ?
C22 C26 1.481(8) . ?
C23 H23 0.9300 . ?
C23 C24 1.378(8) . ?
C24 H24 0.9300 . ?
C25 O1 1.232(8) . ?
C25 O2 1.237(7) . ?
C26 O3 1.259(7) . ?
C26 O4 1.244(7) . ?
C27 O5 1.283(7) . ?
C27 O6 1.217(7) . ?
C29 C30 1.415(9) . ?
C29 C31 1.398(9) 2_444 ?
C29 N2 1.411(8) . ?
C30 C31 1.413(10) . ?
C30 C35 1.415(9) . ?
C31 C32 1.450(9) . ?
C32 H32 0.9300 . ?
C32 C33 1.320(10) . ?
C33 H33 0.9300 . ?
C33 C34 1.376(11) . ?
C34 H34 0.9300 . ?
C34 C35 1.352(10) . ?
C35 H35 0.9300 . ?
C51 H51 0.9300 . ?
C51 C52 1.329(10) . ?
C51 N1 1.377(8) . ?
C52 H52 0.9300 . ?
C52 N2 1.350(9) . ?
C53 H53 0.9300 . ?
C53 N1 1.292(8) . ?
C53 N2 1.324(8) . ?
N3 C36 1.393(5) . ?
N3 C38 1.393(5) . ?
C36 H36 0.9300 . ?
C36 N4 1.394(5) . ?
N4 C37 1.394(5) . ?
N4 C39 1.427(5) . ?
C37 H37 0.9300 . ?
C37 C38 1.394(5) . ?
C38 H38 0.9300 . ?
C39 C40 1.352(18) . ?
C39 C45 1.41(3) 2 ?
C40 C41 1.474(7) . ?
C40 C45 1.474(7) . ?
C41 H41 0.9300 . ?
C41 C42 1.474(7) . ?
C42 H42 0.9300 . ?
C42 C43 1.474(7) . ?
C43 H43 0.9300 . ?
C43 C44 1.474(7) . ?
C44 H44 0.9300 . ?
C44 C45 1.474(7) . ?

loop_
_geom_torsion_atom_site_label_1
_geom_torsion_atom_site_label_2
_geom_torsion_atom_site_label_3
_geom_torsion_atom_site_label_4
_geom_torsion
_geom_torsion_site_symmetry_1
_geom_torsion_site_symmetry_2
_geom_torsion_site_symmetry_3
_geom_torsion_site_symmetry_4
_geom_torsion_publ_flag
Zn2 N3 C36 N4 171.3(7) . . . . ?
Zn2 N3 C38 C37 -170.6(8) . . . . ?
C1 C2 C3 C4 1.3(11) . . . . ?
C1 C25 O1 Zn2 138.9(6) . . . 2_554 ?
C1 C25 O2 Zn1 -163.5(4) . . . . ?
C2 C1 C6 C5 0.3(10) . . . . ?
C2 C1 C25 O1 -4.5(11) . . . . ?
C2 C1 C25 O2 176.8(6) . . . . ?
C2 C3 C4 C5 -0.5(10) . . . . ?
C2 C3 C4 C7 -179.0(6) . . . . ?
C3 C4 C5 C6 -0.4(10) . . . . ?
C3 C4 C7 C8 -40.0(10) . . . . ?
C3 C4 C7 C12 139.5(7) . . . . ?
C4 C5 C6 C1 0.5(10) . . . . ?
C4 C7 C8 C9 178.9(6) . . . . ?
C4 C7 C12 C11 -178.1(6) . . . . ?
C5 C4 C7 C8 141.6(7) . . . . ?
C5 C4 C7 C12 -38.9(9) . . . . ?
C6 C1 C2 C3 -1.2(11) . . . . ?
C6 C1 C25 O1 176.3(7) . . . . ?
C6 C1 C25 O2 -2.4(10) . . . . ?
C7 C4 C5 C6 178.1(6) . . . . ?
C7 C8 C9 C10 -1.7(11) . . . . ?
C7 C8 C9 C13 177.9(6) . . . . ?
C8 C7 C12 C11 1.4(10) . . . . ?
C8 C9 C10 C11 3.2(11) . . . . ?
C8 C9 C13 C14 28.7(10) . . . . ?
C8 C9 C13 C18 -149.7(7) . . . . ?
C9 C10 C11 C12 -2.4(10) . . . . ?
C9 C10 C11 C19 179.9(6) . . . . ?
C9 C13 C14 C15 177.9(7) . . . . ?
C9 C13 C18 C17 -179.1(6) . . . . ?
C10 C9 C13 C14 -151.8(7) . . . . ?
C10 C9 C13 C18 29.8(10) . . . . ?
C10 C11 C12 C7 0.1(10) . . . . ?
C10 C11 C19 C20 48.7(10) . . . . ?
C10 C11 C19 C24 -133.7(7) . . . . ?
C11 C19 C20 C21 173.3(6) . . . . ?
C11 C19 C24 C23 -174.4(6) . . . . ?
C12 C7 C8 C9 -0.6(10) . . . . ?
C12 C11 C19 C20 -128.9(7) . . . . ?
C12 C11 C19 C24 48.7(9) . . . . ?
C13 C9 C10 C11 -176.3(6) . . . . ?
C13 C14 C15 C16 2.2(13) . . . . ?
C14 C13 C18 C17 2.4(10) . . . . ?
C14 C15 C16 C17 0.6(11) . . . . ?
C14 C15 C16 C27 176.8(7) . . . . ?
C15 C16 C17 C18 -1.8(10) . . . . ?
C15 C16 C27 O5 1.7(9) . . . . ?
C15 C16 C27 O6 -178.0(6) . . . . ?
C16 C17 C18 C13 0.3(11) . . . . ?
C16 C27 O5 Zn1 -180.0(4) . . . 1_654 ?
C17 C16 C27 O5 177.9(5) . . . . ?
C17 C16 C27 O6 -1.8(9) . . . . ?
C18 C13 C14 C15 -3.6(11) . . . . ?
C19 C11 C12 C7 177.7(6) . . . . ?
C19 C20 C21 C22 2.0(11) . . . . ?
C20 C19 C24 C23 3.3(10) . . . . ?
C20 C21 C22 C23 1.4(10) . . . . ?
C20 C21 C22 C26 -175.9(7) . . . . ?
C21 C22 C23 C24 -2.4(10) . . . . ?
C21 C22 C26 O3 6.9(10) . . . . ?
C21 C22 C26 O4 -174.5(7) . . . . ?
C22 C23 C24 C19 0.0(10) . . . . ?
C22 C26 O3 Zn2 -176.8(4) . . . 2_644 ?
C23 C22 C26 O3 -170.4(6) . . . . ?
C23 C22 C26 O4 8.2(10) . . . . ?
C24 C19 C20 C21 -4.3(10) . . . . ?
C25 C1 C2 C3 179.6(7) . . . . ?
C25 C1 C6 C5 179.5(6) . . . . ?
C26 C22 C23 C24 175.0(6) . . . . ?
C27 C16 C17 C18 -178.2(6) . . . . ?
C29 C30 C31 C29 0.2(10) . . . 2_444 ?
C29 C30 C31 C32 179.7(6) . . . . ?
C29 C30 C35 C34 -179.1(7) . . . . ?
C29 C31 C32 C33 -179.6(6) 2_444 . . . ?
C30 C29 N2 C52 111.5(8) . . . . ?
C30 C29 N2 C53 -67.4(8) . . . . ?
C30 C31 C32 C33 0.8(10) . . . . ?
C31 C29 C30 C31 -0.2(10) 2_444 . . . ?
C31 C29 C30 C35 -179.7(6) 2_444 . . . ?
C31 C29 N2 C52 -70.8(9) 2_444 . . . ?
C31 C29 N2 C53 110.2(7) 2_444 . . . ?
C31 C30 C35 C34 1.3(10) . . . . ?
C31 C32 C33 C34 -1.6(11) . . . . ?
C32 C33 C34 C35 2.4(13) . . . . ?
C33 C34 C35 C30 -2.1(12) . . . . ?
C35 C30 C31 C29 179.8(6) . . . 2_444 ?
C35 C30 C31 C32 -0.7(9) . . . . ?
C51 C52 N2 C29 -179.1(7) . . . . ?
C51 C52 N2 C53 0.0(9) . . . . ?
C52 C51 N1 Zn1 170.2(6) . . . . ?
C52 C51 N1 C53 -0.6(8) . . . . ?
N1 C51 C52 N2 0.4(10) . . . . ?
N1 C53 N2 C29 178.7(5) . . . . ?
N1 C53 N2 C52 -0.4(8) . . . . ?
N2 C29 C30 C31 177.4(6) . . . . ?
N2 C29 C30 C35 -2.2(9) . . . . ?
N2 C53 N1 Zn1 -171.6(4) . . . . ?
N2 C53 N1 C51 0.6(7) . . . . ?
O1 C25 O2 Zn1 17.9(11) . . . . ?
O2 C25 O1 Zn2 -42.5(13) . . . 2_554 ?
O4 C26 O3 Zn2 4.8(12) . . . 2_644 ?
O6 C27 O5 Zn1 -0.3(8) . . . 1_654 ?
N3 C36 N4 C37 0.0 . . . . ?
N3 C36 N4 C39 -178.0 . . . . ?
C36 N3 C38 C37 0.0 . . . . ?
C36 N4 C37 C38 0.0 . . . . ?
C36 N4 C39 C40 -104.6(14) . . . . ?
C36 N4 C39 C45 75(2) . . . 2 ?
N4 C37 C38 N3 0.0 . . . . ?
N4 C39 C40 C41 5.0(17) . . . . ?
N4 C39 C40 C45 -178.5(7) . . . . ?
C37 N4 C39 C40 77.8(14) . . . . ?
C37 N4 C39 C45 -103(2) . . . 2 ?
C38 N3 C36 N4 0.0 . . . . ?
C39 N4 C37 C38 178.0 . . . . ?
C39 C40 C41 C42 176.3(17) . . . . ?
C39 C40 C45 C39 -2(3) . . . 2 ?
C39 C40 C45 C44 -176.6(15) . . . . ?
C40 C41 C42 C43 0.0 . . . . ?
C41 C40 C45 C39 175(2) . . . 2 ?
C41 C40 C45 C44 0.0 . . . . ?
C41 C42 C43 C44 0.0 . . . . ?
C42 C43 C44 C45 -0.1 . . . . ?
C43 C44 C45 C39 -174(2) . . . 2 ?
C43 C44 C45 C40 0.0 . . . . ?
C45 C39 C40 C41 -175(3) 2 . . . ?
C45 C39 C40 C45 2(2) 2 . . . ?
C45 C40 C41 C42 0.0 . . . . ?
